data_2105449
loop_
_publ_author_name
'Zakharov, Boris A.'
'Boldyreva, Elena V.'

_publ_section_title
;
 A high-pressure single-crystal to single-crystal phase transition in
 <small>DL</small>-alaninium semi-oxalate monohydrate with switching-over
 hydrogen bonds
;
_journal_issue 3
_journal_name_full 'Acta Crystallographica Section B'
_journal_page_first 271
_journal_page_last 280
_journal_paper_doi 10.1107/S2052519213011676
_journal_volume 69
_journal_year 2013
_chemical_formula_moiety 'C3 H8 N O2, C2 H O4, H2 O'
_chemical_formula_sum 'C5 H11 N O7'
_chemical_formula_weight 197.15
_chemical_name_common 'DL-alaninium semi-oxalate hydrate'
_chemical_name_systematic 'DL-alaninium semi-oxalate hydrate'
_space_group_IT_number 14
_symmetry_cell_setting monoclinic
_symmetry_space_group_name_Hall '-P 2ybc'
_symmetry_space_group_name_H-M 'P 1 21/c 1'
_atom_sites_solution_hydrogens geom
_atom_sites_solution_primary direct
_atom_sites_solution_secondary difmap
_audit_creation_method SHELXL-97
_cell_angle_alpha 90.00
_cell_angle_beta 113.48(5)
_cell_angle_gamma 90.00
_cell_formula_units_Z 4
_cell_length_a 12.421(7)
_cell_length_b 6.2751(4)
_cell_length_c 11.273(3)
_cell_measurement_reflns_used 1218
_cell_measurement_temperature 293(2)
_cell_measurement_theta_max 28.1152
_cell_measurement_theta_min 1.9657
_cell_volume 805.9(6)
_computing_cell_refinement
;
CrysAlisPro, Oxford Diffraction Ltd.,
Version 1.171.34.44 (release 25-10-2010 CrysAlis171 .NET)
(compiled Oct 25 2010,18:11:34)
;
_computing_data_collection
;
CrysAlisPro, Oxford Diffraction Ltd.,
Version 1.171.34.44 (release 25-10-2010 CrysAlis171 .NET)
(compiled Oct 25 2010,18:11:34)
;
_computing_data_reduction
;
CrysAlisPro, Oxford Diffraction Ltd.,
Version 1.171.34.44 (release 25-10-2010 CrysAlis171 .NET)
(compiled Oct 25 2010,18:11:34)
;
_computing_molecular_graphics 'Mercury (Macrae <i>et al.</i>, 2006)'
_computing_publication_material
;
Mercury (Macrae et al., 2006),
PLATON (Spek, 2009),
enCIFer (Allen et al., 2004)
;
_computing_structure_refinement 'SHELXL-97 (Sheldrick, 1997)'
_computing_structure_solution 'SHELXS-97 (Sheldrick, 1990)'
_diffrn_ambient_temperature 293(2)
_diffrn_detector_area_resol_mean 10.3457
_diffrn_measured_fraction_theta_full 0.396
_diffrn_measured_fraction_theta_max 0.396
_diffrn_measurement_device_type 'Xcalibur, Ruby, Gemini ultra'
_diffrn_measurement_method 'rotation method'
_diffrn_radiation_monochromator graphite
_diffrn_radiation_source 'Enhance (Mo) X-ray Source'
_diffrn_radiation_type MoK\a
_diffrn_radiation_wavelength 0.71073
_diffrn_reflns_av_R_equivalents 0.0786
_diffrn_reflns_av_sigmaI/netI 0.0640
_diffrn_reflns_limit_h_max 10
_diffrn_reflns_limit_h_min -10
_diffrn_reflns_limit_k_max 7
_diffrn_reflns_limit_k_min -7
_diffrn_reflns_limit_l_max 14
_diffrn_reflns_limit_l_min -14
_diffrn_reflns_number 4503
_diffrn_reflns_theta_full 28.18
_diffrn_reflns_theta_max 28.18
_diffrn_reflns_theta_min 3.62
_exptl_absorpt_coefficient_mu 0.155
_exptl_absorpt_correction_T_max 0.478
_exptl_absorpt_correction_T_min 0.383
_exptl_absorpt_correction_type gaussian
_exptl_absorpt_process_details 'Absorb Angel (2004) J. Appl. Cryst. 37:486-492'
_exptl_crystal_colour colorless
_exptl_crystal_density_diffrn 1.625
_exptl_crystal_density_method 'not measured'
_exptl_crystal_description prism
_exptl_crystal_F_000 416
_exptl_crystal_size_max 0.15
_exptl_crystal_size_mid 0.14
_exptl_crystal_size_min 0.05
_refine_diff_density_max 0.153
_refine_diff_density_min -0.144
_refine_ls_extinction_method none
_refine_ls_goodness_of_fit_ref 1.067
_refine_ls_hydrogen_treatment mixed
_refine_ls_matrix_type full
_refine_ls_number_parameters 126
_refine_ls_number_reflns 787
_refine_ls_number_restraints 132
_refine_ls_restrained_S_all 0.998
_refine_ls_R_factor_all 0.0987
_refine_ls_R_factor_gt 0.0489
_refine_ls_shift/su_max 0.000
_refine_ls_shift/su_mean 0.000
_refine_ls_structure_factor_coef Fsqd
_refine_ls_weighting_details 'calc w=1/[\s^2^(Fo^2^)+(0.0446P)^2^+0.0000P] where P=(Fo^2^+2Fc^2^)/3'
_refine_ls_weighting_scheme calc
_refine_ls_wR_factor_gt 0.0922
_refine_ls_wR_factor_ref 0.1121
_reflns_number_gt 497
_reflns_number_total 787
_reflns_threshold_expression >2sigma(I)
_cod_data_source_file gp5064.cif
_cod_data_source_block 110
_cod_original_cell_volume 805.8(5)
_cod_original_sg_symbol_H-M 'P 21/c'
_cod_database_code 2105449
_cod_database_fobs_code 2105449

loop_
_symmetry_equiv_pos_as_xyz
'x, y, z'
'-x, y+1/2, -z+1/2'
'-x, -y, -z'
'x, -y-1/2, z-1/2'

loop_
_atom_site_type_symbol
_atom_site_label
_atom_site_fract_x
_atom_site_fract_y
_atom_site_fract_z
_atom_site_U_iso_or_equiv
_atom_site_adp_type
_atom_site_calc_flag
_atom_site_refinement_flags
_atom_site_occupancy
_atom_site_symmetry_multiplicity
O O3 0.0803(4) 0.2962(3) 0.4407(3) 0.037(2) Uani d U 1 1
H H3 0.0477 0.2892 0.3617 0.044 Uiso calc R 1 1
O O6 -0.0067(4) 0.2159(3) 0.6941(3) 0.037(2) Uani d U 1 1
O O4 -0.0945(7) 0.1946(6) 0.4354(4) 0.040(2) Uani d U 1 1
O O5 0.1686(7) 0.2895(6) 0.6973(4) 0.040(2) Uani d U 1 1
C C5 0.0063(10) 0.2429(7) 0.4915(6) 0.027(3) Uani d U 1 1
C C4 0.0635(9) 0.2503(7) 0.6423(6) 0.030(3) Uani d U 1 1
O O2 0.4214(5) 0.4611(3) 0.8640(3) 0.042(2) Uani d U 1 1
O O1 0.4579(5) 0.7999(3) 0.8307(3) 0.044(2) Uani d U 1 1
H H1 0.5091 0.7458 0.8119 0.053 Uiso calc R 1 1
N N1 0.2299(6) 0.5556(4) 0.9083(3) 0.038(3) Uani d U 1 1
H H1A 0.2743 0.5033 0.9859 0.058 Uiso calc R 1 1
H H1B 0.2154 0.4536 0.8491 0.058 Uiso calc R 1 1
H H1C 0.1625 0.6028 0.9088 0.058 Uiso calc R 1 1
C C1 0.3961(6) 0.6464(5) 0.8573(4) 0.031(2) Uani d U 1 1
C C2 0.2931(7) 0.7356(5) 0.8768(4) 0.032(3) Uani d U 1 1
H H2 0.2399 0.7975 0.7945 0.039 Uiso calc R 1 1
C C3 0.3223(7) 0.9067(5) 0.9782(5) 0.043(4) Uani d U 1 1
H H3A 0.3802 0.8544 1.0582 0.065 Uiso calc R 1 1
H H3B 0.2527 0.9459 0.9903 0.065 Uiso calc R 1 1
H H3C 0.3528 1.0291 0.9507 0.065 Uiso calc R 1 1
O O1W 0.6486(5) 0.6277(4) 0.8429(3) 0.035(2) Uani d DU 1 1
H H1W1 0.693(4) 0.716(5) 0.817(4) 0.042 Uiso d D 1 1
H H2W1 0.641(6) 0.530(4) 0.785(3) 0.042 Uiso d D 1 1

loop_
_atom_site_aniso_label
_atom_site_aniso_U_11
_atom_site_aniso_U_22
_atom_site_aniso_U_33
_atom_site_aniso_U_12
_atom_site_aniso_U_13
_atom_site_aniso_U_23
O3 0.046(6) 0.0473(13) 0.0201(19) -0.0051(18) 0.018(3) 0.0021(11)
O6 0.041(7) 0.0542(13) 0.026(2) -0.0014(19) 0.022(4) -0.0006(12)
O4 0.045(7) 0.0499(19) 0.029(3) 0.000(3) 0.020(4) 0.0036(16)
O5 0.037(7) 0.0577(19) 0.030(3) -0.004(3) 0.019(4) -0.0112(17)
C5 0.033(9) 0.025(2) 0.033(4) 0.000(3) 0.024(5) -0.001(2)
C4 0.044(9) 0.0237(18) 0.028(4) -0.001(3) 0.021(5) -0.001(2)
O2 0.036(7) 0.0374(13) 0.059(2) 0.0039(19) 0.026(4) -0.0089(13)
O1 0.040(7) 0.0478(14) 0.052(2) -0.002(2) 0.027(4) 0.0059(13)
N1 0.054(9) 0.0362(15) 0.037(3) -0.003(2) 0.030(5) -0.0060(14)
C1 0.032(7) 0.0407(18) 0.021(3) -0.001(3) 0.012(4) -0.0031(17)
C2 0.034(9) 0.0351(17) 0.029(3) -0.004(3) 0.015(5) -0.0012(16)
C3 0.053(13) 0.0354(19) 0.047(4) -0.003(3) 0.026(6) -0.0114(18)
O1W 0.032(7) 0.0418(13) 0.035(2) 0.002(2) 0.017(4) 0.0027(12)

loop_
_atom_type_symbol
_atom_type_description
_atom_type_scat_dispersion_real
_atom_type_scat_dispersion_imag
_atom_type_scat_source
C C 0.0033 0.0016 'International Tables Vol C Tables 4.2.6.8 and 6.1.1.4'
H H 0.0000 0.0000 'International Tables Vol C Tables 4.2.6.8 and 6.1.1.4'
N N 0.0061 0.0033 'International Tables Vol C Tables 4.2.6.8 and 6.1.1.4'
O O 0.0106 0.0060 'International Tables Vol C Tables 4.2.6.8 and 6.1.1.4'

loop_
_geom_angle_atom_site_label_1
_geom_angle_atom_site_label_2
_geom_angle_atom_site_label_3
_geom_angle
C5 O3 H3 109.5
O4 C5 O3 127.3(6)
O4 C5 C4 120.7(7)
O3 C5 C4 112.1(8)
O5 C4 O6 126.9(6)
O5 C4 C5 119.2(7)
O6 C4 C5 113.9(9)
C1 O1 H1 109.5
C2 N1 H1A 109.5
C2 N1 H1B 109.5
H1A N1 H1B 109.5
C2 N1 H1C 109.5
H1A N1 H1C 109.5
H1B N1 H1C 109.5
O2 C1 O1 123.6(5)
O2 C1 C2 125.0(4)
O1 C1 C2 111.4(3)
C1 C2 N1 108.3(3)
C1 C2 C3 114.8(6)
N1 C2 C3 110.4(2)
C1 C2 H2 107.7
N1 C2 H2 107.7
C3 C2 H2 107.7
C2 C3 H3A 109.5
C2 C3 H3B 109.5
H3A C3 H3B 109.5
C2 C3 H3C 109.5
H3A C3 H3C 109.5
H3B C3 H3C 109.5
H1W1 O1W H2W1 95(3)

loop_
_geom_bond_atom_site_label_1
_geom_bond_atom_site_label_2
_geom_bond_distance
O3 C5 1.305(7)
O3 H3 0.8200
O6 C4 1.247(8)
O4 C5 1.195(13)
O5 C4 1.226(13)
C5 C4 1.561(10)
O2 C1 1.199(4)
O1 C1 1.338(5)
O1 H1 0.8200
N1 C2 1.497(5)
N1 H1A 0.8900
N1 H1B 0.8900
N1 H1C 0.8900
C1 C2 1.490(8)
C2 C3 1.503(5)
C2 H2 0.9800
C3 H3A 0.9600
C3 H3B 0.9600
C3 H3C 0.9600
O1W H1W1 0.908(19)
O1W H2W1 0.875(17)

loop_
_geom_hbond_atom_site_label_D
_geom_hbond_atom_site_label_H
_geom_hbond_atom_site_label_A
_geom_hbond_site_symmetry_A
_geom_hbond_distance_DH
_geom_hbond_distance_HA
_geom_hbond_distance_DA
_geom_hbond_angle_DHA
N1 H1C O6 2_556 0.89 1.95 2.736(8) 146.2
N1 H1C O4 2_556 0.89 2.31 3.010(6) 135.9
N1 H1A O1W 3_667 0.89 1.96 2.845(5) 171.9
O1W H1W1 O5 2_656 0.908(19) 1.85(3) 2.685(8) 152(4)
O1W H2W1 O1 2_646 0.875(17) 2.00(4) 2.783(5) 148(6)
O3 H3 O6 4_565 0.82 1.73 2.551(4) 173.6
N1 H1B O5 . 0.89 1.88 2.754(4) 166.9
O1 H1 O1W . 0.82 1.79 2.557(7) 155.9
N1 H1A O2 3_667 0.89 3.48 4.062(8) 125.6
O1 H1 O2 2_656 0.82 2.81 3.273(4) 118.2

loop_
_geom_torsion_atom_site_label_1
_geom_torsion_atom_site_label_2
_geom_torsion_atom_site_label_3
_geom_torsion_atom_site_label_4
_geom_torsion
O4 C5 C4 O5 176.2(7)
O3 C5 C4 O5 -4.5(9)
O4 C5 C4 O6 -4.4(9)
O3 C5 C4 O6 174.9(4)
O2 C1 C2 N1 1.2(7)
O1 C1 C2 N1 -179.0(4)
O2 C1 C2 C3 125.0(5)
O1 C1 C2 C3 -55.2(5)
